data_7203774
loop_
_publ_author_name
'Le\'on-Reina, Laura'
'Losilla, Enrique R.'
'Mart\'inez-Lara, Maria'
'Bruque, Sebasti\'an'
'Llobet, Anna'
'Sheptyakov, Denis V.'
'Aranda, Miguel A. G.'

_publ_section_title
;
 Interstitial oxygen in oxygen-stoichiometric apatites
;
_journal_issue 25
_journal_name_full 'Journal of Materials Chemistry'
_journal_page_first 2489
_journal_paper_doi 10.1039/b503374h
_journal_volume 15
_journal_year 2005
_chemical_formula_sum 'La1.55 O4.33 Si'
_chemical_formula_weight 313.37
_space_group_IT_number 176
_symmetry_cell_setting hexagonal
_symmetry_space_group_name_Hall '-P 6c'
_symmetry_space_group_name_H-M 'P 63/m'
_audit_creation_date 2005-03-07T16:01
_audit_creation_method 'from EXP file using GSAS2CIF'
_audit_update_record ' 2005-03-07T16:01 Initial CIF as created by GSAS2CIF'
_cell_angle_alpha 90.0
_cell_angle_beta 90.0
_cell_angle_gamma 120.0
_cell_formula_units_Z 6
_cell_length_a 9.728(6)
_cell_length_b 9.728
_cell_length_c 7.190(4)
_cell_volume 589.3(5)
_computing_structure_refinement GSAS
_pd_block_id 2005-03-07T16:01|LA933SI_ESTECHIOMETRIC|M.A.G.Aranda|Overall
_pd_phase_name La9.33Si6O26
_pd_proc_ls_prof_R_factor 0.0216
_pd_proc_ls_prof_wR_factor 0.0262
_refine_ls_goodness_of_fit_all 129.07
_refine_ls_matrix_type full
_refine_ls_number_parameters 131
_refine_ls_number_restraints 0
_refine_ls_shift/su_max 0.07
_refine_ls_shift/su_mean 0.00
_cod_data_source_file b503374h.txt
_cod_data_source_block LA933SI_ESTECHIOMETRIC_publ
_cod_depositor_comments
;
The following automatic conversions were performed:
'_geom_angle_publ_flag' value 'N' changed to 'n' according to
'/home/saulius/struct/CIF-dictionaries/cif_core.dic' dictionary named
'cif_core.dic' version 2.4.1 from 2010-06-29 (152
times).

'_geom_bond_publ_flag' value 'N' changed to 'n' according to
'/home/saulius/struct/CIF-dictionaries/cif_core.dic' dictionary named
'cif_core.dic' version 2.4.1 from 2010-06-29 (67 times).

Automatic conversion script
Id: cif_fix_enum 1527 2010-12-29 10:47:43Z saulius 
;
_cod_original_cell_volume 589.27466
_cod_database_code 7203774

loop_
_symmetry_equiv_pos_site_id
_symmetry_equiv_pos_as_xyz
1 +x,+y,+z
2 x-y,+x,+z+1/2
3 -y,x-y,+z
4 -x,-y,+z+1/2
5 y-x,-x,+z
6 +y,y-x,+z+1/2
-1 -x,-y,-z
-2 y-x,-x,-z+1/2
-3 +y,y-x,-z
-4 +x,+y,-z+1/2
-5 x-y,+x,-z
-6 -y,x-y,-z+1/2

loop_
_atom_site_aniso_label
_atom_site_aniso_U_11
_atom_site_aniso_U_12
_atom_site_aniso_U_13
_atom_site_aniso_U_22
_atom_site_aniso_U_23
_atom_site_aniso_U_33
La1 0.0063(5) 0.0005(4) 0.0 0.0024(5) 0.0 0.00295(34)
La2 0.0031(4) 0.00154(21) 0.0 0.0031(4) 0.0 0.0246(8)
SI 0.0048(9) 0.0030(8) 0.0 0.0002(8) 0.0 0.0080(9)
O1 0.0224(9) 0.0204(8) 0.0 0.0234(11) 0.0 0.0172(9)
O2 0.0068(7) 0.0022(6) 0.0 0.0036(7) 0.0 0.0202(9)
O3 0.0448(8) 0.0130(6) -0.0162(5) 0.0091(5) -0.0067(4) 0.0110(5)
O4 0.0035(8) 0.0018(4) 0.0 0.0035(8) 0.0 0.0675(21)

loop_
_atom_site_type_symbol
_atom_site_label
_atom_site_fract_x
_atom_site_fract_y
_atom_site_fract_z
_atom_site_occupancy
_atom_site_thermal_displace_type
_atom_site_U_iso_or_equiv
_atom_site_symmetry_multiplicity
LA La1 0.23068(10) -0.01322(12) 0.25 1.0 Uani 0.00462 6
LA La2 0.3333 0.6667 -0.00145(20) 0.832 Uani 0.01024 4
SI SI 0.40030(19) 0.37007(18) 0.25 1.0 Uani 0.00354 6
O O1 0.32265(16) 0.48333(18) 0.25 1.0 Uani 0.01702 6
O O2 0.59370(15) 0.47234(16) 0.25 1.0 Uani 0.01033 6
O O3 0.34445(13) 0.25454(12) 0.06985(10) 1.0 Uani 0.02184 12
O O4 0.0 0.0 0.25 0.968(6) Uani 0.02482 2
O O5 -0.001(33) 0.246(29) 0.584(21) 0.0054(10) Uiso 0.03 12

loop_
_atom_type_symbol
_atom_type_number_in_cell
LA 9.328
SI 6.0
O 26.0

loop_
_geom_angle_atom_site_label_1
_geom_angle_atom_site_label_2
_geom_angle_atom_site_label_3
_geom_angle
_geom_angle_site_symmetry_1
_geom_angle_site_symmetry_2
_geom_angle_site_symmetry_3
_geom_angle_publ_flag
O1 La1 O2 99.36(5) 5_555 . 3_655 n
O1 La1 O3 147.901(33) 5_555 . 1_555 n
O1 La1 O3 71.09(4) 5_555 . 6_555 n
O1 La1 O3 71.09(4) 5_555 . -3_555 n
O1 La1 O3 147.901(33) 5_555 . -4_556 n
O1 La1 O4 110.31(4) 5_555 . 1_555 n
O1 La1 O5 53(5) 5_555 . 4_554 n
O1 La1 O5 92(6) 5_555 . 5_555 n
O1 La1 O5 153(4) 5_555 . 6_554 n
O1 La1 O5 53(5) 5_555 . -1_556 n
O1 La1 O5 92(6) 5_555 . -2_556 n
O1 La1 O5 153(4) 5_555 . -3_556 n
O2 La1 O3 71.07(4) 3_655 . 1_555 n
O2 La1 O3 84.24(4) 3_655 . 6_555 n
O2 La1 O3 84.24(4) 3_655 . -3_555 n
O2 La1 O3 71.07(4) 3_655 . -4_556 n
O2 La1 O4 150.34(6) 3_655 . 1_555 n
O2 La1 O5 137(5) 3_655 . 4_554 n
O2 La1 O5 87(6) 3_655 . 5_555 n
O2 La1 O5 90(5) 3_655 . 6_554 n
O2 La1 O5 137(5) 3_655 . -1_556 n
O2 La1 O5 87(6) 3_655 . -2_556 n
O2 La1 O5 90(5) 3_655 . -3_556 n
O3 La1 O3 135.12(5) 1_555 . 6_555 n
O3 La1 O3 77.39(4) 1_555 . -3_555 n
O3 La1 O3 59.54(6) 1_555 . -4_556 n
O3 La1 O4 83.31(4) 1_555 . 1_555 n
O3 La1 O5 114(4) 1_555 . 4_554 n
O3 La1 O5 117(7) 1_555 . 5_555 n
O3 La1 O5 20(5) 1_555 . 6_554 n
O3 La1 O5 150(6) 1_555 . -1_556 n
O3 La1 O5 58(7) 1_555 . -2_556 n
O3 La1 O5 60(4) 1_555 . -3_556 n
O3 La1 O3 137.89(7) 6_555 . -3_555 n
O3 La1 O3 77.39(4) 6_555 . -4_556 n
O3 La1 O4 104.95(4) 6_555 . 1_555 n
O3 La1 O5 110(4) 6_555 . 4_554 n
O3 La1 O5 22(6) 6_555 . 5_555 n
O3 La1 O5 136(4) 6_555 . 6_554 n
O3 La1 O5 58(5) 6_555 . -1_556 n
O3 La1 O5 159(6) 6_555 . -2_556 n
O3 La1 O5 84.4(35) 6_555 . -3_556 n
O3 La1 O3 135.12(5) -3_555 . -4_556 n
O3 La1 O4 104.95(4) -3_555 . 1_555 n
O3 La1 O5 58(5) -3_555 . 4_554 n
O3 La1 O5 159(6) -3_555 . 5_555 n
O3 La1 O5 84.4(35) -3_555 . 6_554 n
O3 La1 O5 110(4) -3_555 . -1_556 n
O3 La1 O5 22(6) -3_555 . -2_556 n
O3 La1 O5 136(4) -3_555 . -3_556 n
O3 La1 O4 83.31(4) -4_556 . 1_555 n
O3 La1 O5 150(6) -4_556 . 4_554 n
O3 La1 O5 58(7) -4_556 . 5_555 n
O3 La1 O5 60(4) -4_556 . 6_554 n
O3 La1 O5 114(4) -4_556 . -1_556 n
O3 La1 O5 117(7) -4_556 . -2_556 n
O3 La1 O5 20(5) -4_556 . -3_556 n
O4 La1 O5 67(6) 1_555 . 4_554 n
O4 La1 O5 92(5) 1_555 . 5_555 n
O4 La1 O5 63(5) 1_555 . 6_554 n
O4 La1 O5 67(6) 1_555 . -1_556 n
O4 La1 O5 92(5) 1_555 . -2_556 n
O4 La1 O5 63(5) 1_555 . -3_556 n
O5 La1 O5 121(9) 4_554 . 5_555 n
O5 La1 O5 104(9) 4_554 . 6_554 n
O5 La1 O5 56(9) 4_554 . -1_556 n
O5 La1 O5 66(6) 4_554 . -2_556 n
O5 La1 O5 130(8) 4_554 . -3_556 n
O5 La1 O5 114(8) 5_555 . 6_554 n
O5 La1 O5 66(6) 5_555 . -1_556 n
O5 La1 O5 173(12) 5_555 . -2_556 n
O5 La1 O5 63(6) 5_555 . -3_556 n
O5 La1 O5 130(8) 6_554 . -1_556 n
O5 La1 O5 63(6) 6_554 . -2_556 n
O5 La1 O5 52(7) 6_554 . -3_556 n
O5 La1 O5 121(9) -1_556 . -2_556 n
O5 La1 O5 104(9) -1_556 . -3_556 n
O5 La1 O5 114(8) -2_556 . -3_556 n
La2 La2 La2 179.9604 -2_565 . -2_566 n
La2 La2 O1 136.19(4) -2_565 . 1_555 n
La2 La2 O1 136.19(4) -2_565 . 3_665 n
La2 La2 O1 136.22(4) -2_565 . 5_565 n
La2 La2 O2 45.44(4) -2_565 . 2_554 n
La2 La2 O2 45.43(4) -2_565 . 4_664 n
La2 La2 O2 45.43(4) -2_565 . 6_564 n
La2 La2 O1 43.80(4) -2_566 . 1_555 n
La2 La2 O1 43.79(4) -2_566 . 3_665 n
La2 La2 O1 43.81(4) -2_566 . 5_565 n
La2 La2 O2 134.59(4) -2_566 . 2_554 n
La2 La2 O2 134.54(4) -2_566 . 4_664 n
La2 La2 O2 134.57(4) -2_566 . 6_564 n
O1 La2 O1 73.65(6) 1_555 . 3_665 n
O1 La2 O1 73.66(6) 1_555 . 5_565 n
O1 La2 O2 124.64(5) 1_555 . 2_554 n
O1 La2 O2 92.95(5) 1_555 . 4_664 n
O1 La2 O2 154.03(4) 1_555 . 6_564 n
O1 La2 O1 73.66(6) 3_665 . 5_565 n
O1 La2 O2 154.07(4) 3_665 . 2_554 n
O1 La2 O2 124.62(5) 3_665 . 4_664 n
O1 La2 O2 92.97(5) 3_665 . 6_564 n
O1 La2 O2 92.98(5) 5_565 . 2_554 n
O1 La2 O2 154.04(4) 5_565 . 4_664 n
O1 La2 O2 124.66(5) 5_565 . 6_564 n
O2 La2 O2 76.19(6) 2_554 . 4_664 n
O2 La2 O2 76.20(6) 2_554 . 6_564 n
O2 La2 O2 76.19(6) 4_664 . 6_564 n
O1 SI O2 111.95(13) 1_555 . 1_555 n
O1 SI O3 111.32(7) 1_555 . 1_555 n
O1 SI O3 111.32(7) 1_555 . -4_556 n
O1 SI O5 86(9) 1_555 . 6_554 n
O1 SI O5 86(9) 1_555 . -3_556 n
O2 SI O3 107.92(8) 1_555 . 1_555 n
O2 SI O3 107.92(8) 1_555 . -4_556 n
O2 SI O5 136(6) 1_555 . 6_554 n
O2 SI O5 136(6) 1_555 . -3_556 n
O3 SI O3 106.15(12) 1_555 . -4_556 n
O3 SI O5 31(7) 1_555 . 6_554 n
O3 SI O5 101(6) 1_555 . -3_556 n
O3 SI O5 101(6) -4_556 . 6_554 n
O3 SI O5 31(7) -4_556 . -3_556 n
O5 SI O5 82(11) 6_554 . -3_556 n
La1 O1 La2 104.04(4) 3_555 . 1_555 n
La1 O1 La2 104.05(4) 3_555 . -2_566 n
La1 O1 SI 96.31(9) 3_555 . 1_555 n
La2 O1 La2 92.39(8) 1_555 . -2_566 n
La2 O1 SI 128.15(5) 1_555 . 1_555 n
La2 O1 SI 128.14(5) -2_566 . 1_555 n
La1 O2 La2 115.46(4) 5_665 . 2_655 n
La1 O2 La2 115.45(4) 5_665 . -1_665 n
La1 O2 SI 125.00(10) 5_665 . 1_555 n
La2 O2 La2 89.12(8) 2_655 . -1_665 n
La2 O2 SI 102.64(6) 2_655 . 1_555 n
La2 O2 SI 102.65(6) -1_665 . 1_555 n
La1 O3 La1 114.78(6) 1_555 . 2_554 n
La1 O3 SI 97.09(7) 1_555 . 1_555 n
La1 O3 O5 87(14) 1_555 . 6_554 n
La1 O3 SI 142.28(8) 2_554 . 1_555 n
La1 O3 O5 76(10) 2_554 . 6_554 n
SI O3 O5 87(11) 1_555 . 6_554 n
La1 O4 La1 120.0 1_555 . 3_555 n
La1 O4 La1 120.0 1_555 . 5_555 n
La1 O4 La1 120.0 3_555 . 5_555 n
La1 O5 La1 112(9) 2_555 . 3_555 n
La1 O5 La1 99(6) 2_555 . 4_555 n
La1 O5 SI 88(9) 2_555 . 2_555 n
La1 O5 O3 73(15) 2_555 . 2_555 n
La1 O5 La1 119(10) 3_555 . 4_555 n
La1 O5 SI 132(11) 3_555 . 2_555 n
La1 O5 O3 82(9) 3_555 . 2_555 n
La1 O5 SI 98(7) 4_555 . 2_555 n
La1 O5 O3 158(14) 4_555 . 2_555 n
SI O5 O3 63(12) 2_555 . 2_555 n

loop_
_geom_bond_atom_site_label_1
_geom_bond_atom_site_label_2
_geom_bond_distance
_geom_bond_site_symmetry_1
_geom_bond_site_symmetry_2
_geom_bond_publ_flag
La1 La1 4.0027(28) . 3_555 n
La1 La1 4.0027(28) . 5_555 n
La1 La2 4.1315(23) . 1_545 n
La1 La2 4.1321(23) . -2_556 n
La1 SI 3.2362(28) . 1_555 n
La1 SI 3.3263(27) . 5_555 n
La1 O1 2.7340(25) . 5_555 n
La1 O2 2.5056(22) . 3_655 n
La1 O3 2.6086(19) . 1_555 n
La1 O3 2.4644(16) . 6_555 n
La1 O3 2.4644(16) . -3_555 n
La1 O3 2.6086(19) . -4_556 n
La1 O4 2.3110(16) . 1_555 n
La1 O5 2.55(23) . 4_554 n
La1 O5 2.41(15) . 5_555 n
La1 O5 2.73(25) . 6_554 n
La1 O5 2.55(23) . -1_556 n
La1 O5 2.41(15) . -2_556 n
La1 O5 2.73(25) . -3_556 n
La2 La1 4.1315(23) . 1_565 n
La2 La1 4.1321(23) . 3_555 n
La2 La1 4.1324(23) . 5_665 n
La2 La2 3.574(4) . -2_565 n
La2 La2 3.616(4) . -2_566 n
La2 SI 3.3108(21) . 2_554 n
La2 SI 3.3113(21) . 4_664 n
La2 SI 3.3105(21) . 6_564 n
La2 O1 2.5053(18) . 1_555 n
La2 O1 2.5050(18) . 3_665 n
La2 O1 2.5047(18) . 5_565 n
La2 O2 2.5465(18) . 2_554 n
La2 O2 2.5472(18) . 4_664 n
La2 O2 2.5467(18) . 6_564 n
La2 O3 2.8730(21) . -1_665 n
La2 O3 2.8721(21) . -3_565 n
La2 O3 2.8727(21) . -5_555 n
SI La1 3.2362(28) . 1_555 n
SI La1 3.3263(27) . 3_555 n
SI La2 3.3105(21) . 2_655 n
SI La2 3.3113(21) . -1_665 n
SI O1 1.6177(21) . 1_555 n
SI O2 1.6302(21) . 1_555 n
SI O3 1.6203(16) . 1_555 n
SI O3 1.6203(16) . -4_556 n
SI O5 1.82(21) . 6_554 n
SI O5 1.82(21) . -3_556 n
O1 La1 2.7340(25) . 3_555 n
O1 La2 2.5053(18) . 1_555 n
O1 La2 2.5050(18) . -2_566 n
O1 SI 1.6177(21) . 1_555 n
O2 La1 2.5056(22) . 5_665 n
O2 La2 2.5467(18) . 2_655 n
O2 La2 2.5472(18) . -1_665 n
O2 SI 1.6302(21) . 1_555 n
O3 La1 2.6086(19) . 1_555 n
O3 La1 2.4644(16) . 2_554 n
O3 La2 2.8730(21) . -1_665 n
O3 SI 1.6203(16) . 1_555 n
O3 O5 0.93(26) . 6_554 n
O4 La1 2.3110(16) . 1_555 n
O4 La1 2.3110(16) . 3_555 n
O4 La1 2.3110(16) . 5_555 n
O5 La1 2.73(25) . 2_555 n
O5 La1 2.41(15) . 3_555 n
O5 La1 2.55(23) . 4_555 n
O5 SI 1.82(21) . 2_555 n
O5 O3 0.93(26) . 2_555 n
